data_7718390
loop_
_publ_author_name
'Knott, Jackson P.'
'Hsiang, Shou-Jen'
'Hayes, Paul G.'

_publ_section_title
;
 Alkylamido lutetium complexes as prospective lutetium imido precursors:
 synthesis, characterization and ligand design.
;
_journal_issue 15
_journal_name_full 'Dalton transactions (Cambridge, England : 2003)'
_journal_page_first 6261
_journal_page_last 6273
_journal_paper_doi 10.1039/d5dt00338e
_journal_volume 54
_journal_year 2025
_chemical_formula_moiety 'C42 H74 Lu N3 P2 Si2'
_chemical_formula_sum 'C42 H74 Lu N3 P2 Si2'
_chemical_formula_weight 914.13
_space_group_crystal_system monoclinic
_space_group_IT_number 14
_space_group_name_Hall '-P 2yn'
_space_group_name_H-M_alt 'P 1 21/n 1'
_atom_sites_solution_hydrogens geom
_atom_sites_solution_primary dual
_audit_creation_date 2025-01-16
_audit_creation_method
;
Olex2 1.5
(compiled 2024.02.16 svn.r378c4104 for OlexSys, GUI svn.r6928)
;
_audit_update_record
;
2025-01-16 deposited with the CCDC.	2025-03-19 downloaded from the CCDC.
;
_cell_angle_alpha 90
_cell_angle_beta 92.481(2)
_cell_angle_gamma 90
_cell_formula_units_Z 4
_cell_length_a 11.2152(3)
_cell_length_b 17.6224(5)
_cell_length_c 24.0711(6)
_cell_measurement_reflns_used 19534
_cell_measurement_temperature 100.02(10)
_cell_measurement_theta_max 30.3430
_cell_measurement_theta_min 3.5710
_cell_volume 4752.9(2)
_computing_cell_refinement 'CrysAlisPro 1.171.38.41r (Rigaku OD, 2015)'
_computing_data_collection 'CrysAlisPro 1.171.38.41r (Rigaku OD, 2015)'
_computing_data_reduction 'CrysAlisPro 1.171.38.41r (Rigaku OD, 2015)'
_computing_molecular_graphics 'Olex2 1.5 (Dolomanov et al., 2009)'
_computing_publication_material 'Olex2 1.5 (Dolomanov et al., 2009)'
_computing_structure_refinement 'SHELXL 2019/3 (Sheldrick, 2015)'
_computing_structure_solution 'SHELXT 2018/2 (Sheldrick, 2018)'
_diffrn_ambient_temperature 100
_diffrn_detector_type 'Pilatus 200/300K'
_diffrn_measured_fraction_theta_full 0.998
_diffrn_measured_fraction_theta_max 0.815
_diffrn_measurement_details
;
List of Runs (angles in degrees, time in seconds):

  # Type    Start    End  Width  t~exp~   \w     \q     \k     \f   Frames
#--------------------------------------------------------------------------
  1  \w    -63.00  28.00   0.50    3.93    --    3.84 -77.00 120.00  182
  2  \w    -69.00   9.00   0.50    3.93    --   -4.46 -57.00   0.00  156
  3  \w    -20.00  33.00   0.50    3.93    --   -4.46 -99.00 -90.00  106
  4  \w    -61.00   1.00   0.50    3.93    --   -4.46 -38.00 120.00  124
  5  \w      1.00  33.00   0.50    3.93    --   -4.46 -99.00  60.00   64
  6  \w    -67.00  -5.00   0.50    3.93    --   -4.46 -57.00 -90.00  124
;
_diffrn_measurement_device 'four-circle diffractometer'
_diffrn_measurement_device_type 'SuperNova, Dual, Cu at zero, Pilatus 200/300K'
_diffrn_measurement_method '\w scans'
_diffrn_radiation_type MoK\a
_diffrn_radiation_wavelength 0.71073
_diffrn_reflns_av_R_equivalents 0.0571
_diffrn_reflns_av_unetI/netI 0.0482
_diffrn_reflns_Laue_measured_fraction_full 0.998
_diffrn_reflns_Laue_measured_fraction_max 0.815
_diffrn_reflns_limit_h_max 14
_diffrn_reflns_limit_h_min -15
_diffrn_reflns_limit_k_max 22
_diffrn_reflns_limit_k_min -22
_diffrn_reflns_limit_l_max 34
_diffrn_reflns_limit_l_min -30
_diffrn_reflns_number 54775
_diffrn_reflns_point_group_measured_fraction_full 0.998
_diffrn_reflns_point_group_measured_fraction_max 0.815
_diffrn_reflns_theta_full 25.242
_diffrn_reflns_theta_max 30.562
_diffrn_reflns_theta_min 3.355
_exptl_absorpt_coefficient_mu 2.224
_exptl_absorpt_correction_T_max 1.00000
_exptl_absorpt_correction_T_min 0.77543
_exptl_absorpt_correction_type multi-scan
_exptl_absorpt_process_details
;
CrysAlisPro 1.171.38.41r (Rigaku Oxford Diffraction, 2015)
Empirical absorption correction using spherical harmonics,
 implemented in SCALE3 ABSPACK scaling algorithm.
;
_exptl_crystal_colour 'dull whiteish yellow'
_exptl_crystal_colour_lustre dull
_exptl_crystal_colour_modifier whiteish
_exptl_crystal_colour_primary yellow
_exptl_crystal_density_diffrn 1.277
_exptl_crystal_description needle
_exptl_crystal_F_000 1904
_exptl_crystal_size_max 0.08
_exptl_crystal_size_mid 0.05
_exptl_crystal_size_min 0.01
_refine_diff_density_max 2.348
_refine_diff_density_min -0.747
_refine_diff_density_rms 0.114
_refine_ls_extinction_method none
_refine_ls_goodness_of_fit_ref 1.036
_refine_ls_hydrogen_treatment constr
_refine_ls_matrix_type full
_refine_ls_number_parameters 469
_refine_ls_number_reflns 11880
_refine_ls_number_restraints 0
_refine_ls_restrained_S_all 1.036
_refine_ls_R_factor_all 0.0557
_refine_ls_R_factor_gt 0.0369
_refine_ls_shift/su_max 0.003
_refine_ls_shift/su_mean 0.000
_refine_ls_structure_factor_coef Fsqd
_refine_ls_weighting_details 'w=1/[\s^2^(Fo^2^)+(0.0457P)^2^+1.5064P] where P=(Fo^2^+2Fc^2^)/3'
_refine_ls_weighting_scheme calc
_refine_ls_wR_factor_gt 0.0821
_refine_ls_wR_factor_ref 0.0888
_reflns_Friedel_coverage 0.000
_reflns_number_gt 9153
_reflns_number_total 11880
_reflns_threshold_expression 'I > 2\s(I)'
_cod_data_source_file d5dt00338e2.cif
_cod_data_source_block ph16033
_cod_depositor_comments 'Adding full bibliography for 7718388--7718395.cif.'
_cod_database_code 7718390
_shelx_shelxl_version_number 2019/3
_shelx_space_group_comment
;
The symmetry employed for this shelxl refinement is uniquely defined
by the following loop, which should always be used as a source of
symmetry information in preference to the above space-group names.
They are only intended as comments.
;
_shelx_estimated_absorpt_t_max 0.978
_shelx_estimated_absorpt_t_min 0.842
_olex2_refinement_description
;
1. Fixed Uiso
 At 1.2 times of:
  All C(H) groups, All C(H,H) groups
 At 1.5 times of:
  All C(H,H,H) groups
2.a Ternary CH refined with riding coordinates:
 C00I(H00I), C00J(H00J), C00V(H00X), C00Y(H00Z), C013(H013), C014(H014)
2.b Secondary CH2 refined with riding coordinates:
 C21(H21A,H21B), C20(H20A,H20B)
2.c Aromatic/amide H refined with riding coordinates:
 C00F(H00F), C00G(H00G), C00L(H00L), C00M(H00M), C00N(H00N), C00O(H00O),
 C00P(H00P), C00Q(H00Q), C00R(H00R), C012(H012)
2.d Idealised Me refined as rotating group:
 C00K(H00A,H00B,H00C), C00S(H00D,H00E,H00H), C00T(H00K,H00S,H00T), C00U(H00U,
 H00V,H00W), C00W(H00Y,H,HA), C00Z(H00,HB,HC), C010(H01A,H01B,H01C), C011(H01D,
 H01E,H01F), C015(H01G,H01H,H01I), C016(H01J,H01K,H01L), C017(H01M,H01N,H01O),
 C018(H01P,H01Q,H01R), C019(H01S,H01T,H01U), C01A(H01V,H01W,H01X), C01B(H01Y,HD,
 HE), C01C(H01Z,HF,HG), C01D(H01,HH,HI), C01E(H1,HJ,HK)
;
_olex2_submission_special_instructions 'No special instructions were received'
_oxdiff_exptl_absorpt_empirical_details
;
Empirical correction (ABSPACK) includes:
- Absorption correction using spherical harmonics
- Frame scaling
;

loop_
_space_group_symop_operation_xyz
'x, y, z'
'-x+1/2, y+1/2, -z+1/2'
'-x, -y, -z'
'x-1/2, -y-1/2, z-1/2'

loop_
_atom_site_label
_atom_site_type_symbol
_atom_site_fract_x
_atom_site_fract_y
_atom_site_fract_z
_atom_site_U_iso_or_equiv
_atom_site_adp_type
_atom_site_occupancy
_atom_site_site_symmetry_order
_atom_site_calc_flag
_atom_site_refinement_flags_posn
_atom_site_refinement_flags_adp
_atom_site_refinement_flags_occupancy
_atom_site_disorder_assembly
_atom_site_disorder_group
Lu01 Lu 0.67181(2) 0.73185(2) 0.62405(2) 0.01983(5) Uani 1 1 d . . . . .
P002 P 0.38731(7) 0.77787(5) 0.57114(3) 0.02002(17) Uani 1 1 d . . . . .
P3 P 0.62492(8) 0.76447(5) 0.76398(3) 0.02454(18) Uani 1 1 d . . . . .
Si04 Si 0.84951(8) 0.90797(6) 0.58701(4) 0.0270(2) Uani 1 1 d . . . . .
Si05 Si 0.82364(8) 0.56067(5) 0.57151(4) 0.0276(2) Uani 1 1 d . . . . .
N006 N 0.5190(2) 0.74974(15) 0.55664(11) 0.0228(6) Uani 1 1 d . . . . .
N007 N 0.5091(2) 0.78087(15) 0.66708(11) 0.0234(6) Uani 1 1 d . . . . .
N008 N 0.7180(2) 0.73563(16) 0.71944(11) 0.0251(6) Uani 1 1 d . . . . .
C21 C 0.6992(3) 0.6003(2) 0.60962(14) 0.0271(7) Uani 1 1 d . . . . .
H21A H 0.703365 0.576494 0.646901 0.033 Uiso 1 1 calc R U . . .
H21B H 0.624897 0.581530 0.590583 0.033 Uiso 1 1 calc R U . . .
C20 C 0.8288(3) 0.8044(2) 0.58904(14) 0.0278(7) Uani 1 1 d . . . . .
H20A H 0.901779 0.784808 0.608726 0.033 Uiso 1 1 calc R U . . .
H20B H 0.833918 0.787767 0.549918 0.033 Uiso 1 1 calc R U . . .
C22 C 0.5429(3) 0.71961(19) 0.50239(13) 0.0221(7) Uani 1 1 d . . . . .
C23 C 0.4057(3) 0.80754(19) 0.64161(12) 0.0216(6) Uani 1 1 d . . . . .
C00D C 0.8290(3) 0.7018(2) 0.73939(12) 0.0245(7) Uani 1 1 d . . . . .
C24 C 0.5043(3) 0.8003(2) 0.72194(12) 0.0247(7) Uani 1 1 d . . . . .
C00F C 1.0436(3) 0.7088(2) 0.75352(13) 0.0258(7) Uani 1 1 d . . . . .
H00F H 1.115770 0.735722 0.748751 0.031 Uiso 1 1 calc R U . . .
C00G C 0.5060(3) 0.64671(19) 0.48604(13) 0.0250(7) Uani 1 1 d . . . . .
H00G H 0.458020 0.617491 0.509596 0.030 Uiso 1 1 calc R U . . .
C00H C 1.0474(3) 0.63923(19) 0.78102(13) 0.0240(7) Uani 1 1 d . . . . .
C00I C 1.1649(3) 0.6060(2) 0.80346(13) 0.0255(7) Uani 1 1 d . . . . .
H00I H 1.225017 0.647875 0.806622 0.031 Uiso 1 1 calc R U . . .
C00J C 0.3292(3) 0.85694(19) 0.52924(13) 0.0262(7) Uani 1 1 d . . . . .
H00J H 0.257770 0.877246 0.547778 0.031 Uiso 1 1 calc R U . . .
C00K C 0.8704(3) 0.6228(2) 0.51314(14) 0.0331(8) Uani 1 1 d . . . . .
H00A H 0.800264 0.636318 0.489516 0.050 Uiso 1 1 calc R U . . .
H00B H 0.927827 0.595500 0.490971 0.050 Uiso 1 1 calc R U . . .
H00C H 0.907619 0.669054 0.528404 0.050 Uiso 1 1 calc R U . . .
C00L C 0.8337(3) 0.6300(2) 0.76367(14) 0.0287(7) Uani 1 1 d . . . . .
H00L H 0.762444 0.601233 0.765800 0.034 Uiso 1 1 calc R U . . .
C00M C 0.9406(3) 0.5999(2) 0.78479(14) 0.0291(7) Uani 1 1 d . . . . .
H00M H 0.940788 0.551473 0.802156 0.035 Uiso 1 1 calc R U . . .
C00N C 0.3362(3) 0.8434(2) 0.67995(13) 0.0289(8) Uani 1 1 d . . . . .
H00N H 0.260430 0.866329 0.672718 0.035 Uiso 1 1 calc R U . . .
C00O C 0.9366(3) 0.73966(19) 0.73289(14) 0.0257(7) Uani 1 1 d . . . . .
H00O H 0.936779 0.787101 0.714147 0.031 Uiso 1 1 calc R U . . .
C00P C 0.5392(3) 0.6168(2) 0.43543(13) 0.0294(8) Uani 1 1 d . . . . .
H00P H 0.512383 0.567615 0.424733 0.035 Uiso 1 1 calc R U . . .
C00Q C 0.3988(3) 0.8392(2) 0.73122(13) 0.0300(8) Uani 1 1 d . . . . .
H00Q H 0.374364 0.858984 0.765635 0.036 Uiso 1 1 calc R U . . .
C00R C 0.6139(3) 0.7599(2) 0.46720(14) 0.0274(7) Uani 1 1 d . . . . .
H00R H 0.641066 0.809068 0.477741 0.033 Uiso 1 1 calc R U . . .
C00S C 0.7712(3) 0.5775(2) 0.36352(14) 0.0317(8) Uani 1 1 d . . . . .
H00D H 0.832142 0.612029 0.379384 0.048 Uiso 1 1 calc R U . . .
H00E H 0.801028 0.553126 0.330272 0.048 Uiso 1 1 calc R U . . .
H00H H 0.752901 0.538661 0.390995 0.048 Uiso 1 1 calc R U . . .
C00T C 1.2093(3) 0.5469(2) 0.76298(15) 0.0328(8) Uani 1 1 d . . . . .
H00K H 1.150819 0.505710 0.758932 0.049 Uiso 1 1 calc R U . . .
H00S H 1.285807 0.526278 0.777312 0.049 Uiso 1 1 calc R U . . .
H00T H 1.219938 0.570565 0.726701 0.049 Uiso 1 1 calc R U . . .
C00U C 0.3103(3) 0.6401(2) 0.60945(15) 0.0337(8) Uani 1 1 d . . . . .
H00U H 0.390995 0.622732 0.601821 0.051 Uiso 1 1 calc R U . . .
H00V H 0.254328 0.597633 0.605011 0.051 Uiso 1 1 calc R U . . .
H00W H 0.309216 0.659430 0.647597 0.051 Uiso 1 1 calc R U . . .
C00V C 0.2736(3) 0.7034(2) 0.56874(14) 0.0269(7) Uani 1 1 d . . . . .
H00X H 0.269512 0.681432 0.530389 0.032 Uiso 1 1 calc R U . . .
C00W C 0.2878(4) 0.8316(2) 0.47011(14) 0.0367(9) Uani 1 1 d . . . . .
H00Y H 0.356828 0.813907 0.450085 0.055 Uiso 1 1 calc R U . . .
H H 0.250542 0.874495 0.450155 0.055 Uiso 1 1 calc R U . . .
HA H 0.229873 0.790223 0.472568 0.055 Uiso 1 1 calc R U . . .
C00X C 0.6107(3) 0.6573(2) 0.40028(13) 0.0295(8) Uani 1 1 d . . . . .
C00Y C 0.6804(3) 0.8385(2) 0.81115(14) 0.0343(8) Uani 1 1 d . . . . .
H00Z H 0.611940 0.855766 0.833204 0.041 Uiso 1 1 calc R U . . .
C00Z C 0.4205(3) 0.9208(2) 0.52749(15) 0.0334(8) Uani 1 1 d . . . . .
H00 H 0.444943 0.935642 0.565517 0.050 Uiso 1 1 calc R U . . .
HB H 0.384878 0.964440 0.507791 0.050 Uiso 1 1 calc R U . . .
HC H 0.490348 0.903258 0.508026 0.050 Uiso 1 1 calc R U . . .
C010 C 0.9563(3) 0.5465(2) 0.62055(17) 0.0411(10) Uani 1 1 d . . . . .
H01A H 0.974169 0.593988 0.640393 0.062 Uiso 1 1 calc R U . . .
H01B H 1.025290 0.531445 0.599504 0.062 Uiso 1 1 calc R U . . .
H01C H 0.938638 0.506665 0.647395 0.062 Uiso 1 1 calc R U . . .
C011 C 0.8523(4) 0.9430(2) 0.51345(15) 0.0430(10) Uani 1 1 d . . . . .
H01D H 0.919333 0.919629 0.495014 0.065 Uiso 1 1 calc R U . . .
H01E H 0.861789 0.998312 0.513458 0.065 Uiso 1 1 calc R U . . .
H01F H 0.777372 0.929447 0.493475 0.065 Uiso 1 1 calc R U . . .
C012 C 0.6462(3) 0.7297(2) 0.41692(14) 0.0312(8) Uani 1 1 d . . . . .
H012 H 0.693636 0.759130 0.393265 0.037 Uiso 1 1 calc R U . . .
C013 C 0.5673(3) 0.6884(2) 0.80768(14) 0.0338(8) Uani 1 1 d . . . . .
H013 H 0.636966 0.663713 0.827757 0.041 Uiso 1 1 calc R U . . .
C014 C 0.6583(3) 0.6223(2) 0.34779(14) 0.0353(9) Uani 1 1 d . . . . .
H014 H 0.681162 0.664690 0.322778 0.042 Uiso 1 1 calc R U . . .
C015 C 0.7771(3) 0.8084(3) 0.85240(14) 0.0412(9) Uani 1 1 d . . . . .
H01G H 0.743831 0.767851 0.874860 0.062 Uiso 1 1 calc R U . . .
H01H H 0.805475 0.849764 0.876792 0.062 Uiso 1 1 calc R U . . .
H01I H 0.843951 0.788435 0.831924 0.062 Uiso 1 1 calc R U . . .
C016 C 1.1549(3) 0.5696(2) 0.86101(14) 0.0354(8) Uani 1 1 d . . . . .
H01J H 1.119794 0.606102 0.886314 0.053 Uiso 1 1 calc R U . . .
H01K H 1.234530 0.555006 0.875652 0.053 Uiso 1 1 calc R U . . .
H01L H 1.104050 0.524463 0.857816 0.053 Uiso 1 1 calc R U . . .
C017 C 0.7233(3) 0.9067(2) 0.77845(15) 0.0377(9) Uani 1 1 d . . . . .
H01M H 0.790020 0.891453 0.755957 0.057 Uiso 1 1 calc R U . . .
H01N H 0.749695 0.946847 0.804369 0.057 Uiso 1 1 calc R U . . .
H01O H 0.657767 0.925730 0.754038 0.057 Uiso 1 1 calc R U . . .
C018 C 0.1487(3) 0.7341(2) 0.58125(18) 0.0386(9) Uani 1 1 d . . . . .
H01P H 0.151189 0.757297 0.618276 0.058 Uiso 1 1 calc R U . . .
H01Q H 0.091057 0.692250 0.580065 0.058 Uiso 1 1 calc R U . . .
H01R H 0.124511 0.772213 0.553344 0.058 Uiso 1 1 calc R U . . .
C019 C 0.7281(4) 0.9621(3) 0.62126(18) 0.0488(11) Uani 1 1 d . . . . .
H01S H 0.652445 0.955096 0.599914 0.073 Uiso 1 1 calc R U . . .
H01T H 0.748465 1.016116 0.622506 0.073 Uiso 1 1 calc R U . . .
H01U H 0.720011 0.943112 0.659190 0.073 Uiso 1 1 calc R U . . .
C01A C 0.5067(3) 0.6288(2) 0.76976(17) 0.0417(10) Uani 1 1 d . . . . .
H01V H 0.432431 0.649650 0.753126 0.063 Uiso 1 1 calc R U . . .
H01W H 0.488663 0.583609 0.791641 0.063 Uiso 1 1 calc R U . . .
H01X H 0.560133 0.614869 0.740266 0.063 Uiso 1 1 calc R U . . .
C01B C 0.4830(4) 0.7176(3) 0.85135(17) 0.0483(11) Uani 1 1 d . . . . .
H01Y H 0.526994 0.751138 0.877459 0.072 Uiso 1 1 calc R U . . .
HD H 0.450721 0.674581 0.871648 0.072 Uiso 1 1 calc R U . . .
HE H 0.417268 0.745884 0.832860 0.072 Uiso 1 1 calc R U . . .
C01C C 0.9939(4) 0.9388(3) 0.6236(2) 0.0533(12) Uani 1 1 d . . . . .
H01Z H 0.993782 0.923552 0.662747 0.080 Uiso 1 1 calc R U . . .
HF H 1.001518 0.994055 0.621154 0.080 Uiso 1 1 calc R U . . .
HG H 1.061179 0.914685 0.605851 0.080 Uiso 1 1 calc R U . . .
C01D C 0.5678(4) 0.5729(3) 0.31575(17) 0.0608(15) Uani 1 1 d . . . . .
H01 H 0.600179 0.557682 0.280277 0.091 Uiso 1 1 calc R U . . .
HH H 0.493861 0.601676 0.308687 0.091 Uiso 1 1 calc R U . . .
HI H 0.550879 0.527596 0.337664 0.091 Uiso 1 1 calc R U . . .
C01E C 0.7893(4) 0.4678(2) 0.5358(2) 0.0520(11) Uani 1 1 d . . . . .
H1 H 0.767484 0.429983 0.563493 0.078 Uiso 1 1 calc R U . . .
HJ H 0.859739 0.450277 0.516823 0.078 Uiso 1 1 calc R U . . .
HK H 0.722646 0.474630 0.508588 0.078 Uiso 1 1 calc R U . . .

loop_
_atom_site_aniso_label
_atom_site_aniso_U_11
_atom_site_aniso_U_22
_atom_site_aniso_U_33
_atom_site_aniso_U_23
_atom_site_aniso_U_13
_atom_site_aniso_U_12
Lu01 0.01503(7) 0.02133(8) 0.02301(8) -0.00056(5) -0.00078(5) 0.00108(5)
P002 0.0156(4) 0.0228(4) 0.0215(4) -0.0004(3) -0.0015(3) 0.0008(3)
P3 0.0213(4) 0.0303(5) 0.0218(4) 0.0010(3) -0.0028(3) -0.0003(4)
Si04 0.0241(5) 0.0277(5) 0.0291(5) 0.0013(4) 0.0006(4) -0.0014(4)
Si05 0.0220(4) 0.0228(5) 0.0381(5) -0.0022(4) 0.0013(4) 0.0008(4)
N006 0.0169(13) 0.0275(16) 0.0239(13) -0.0025(11) -0.0001(11) 0.0004(10)
N007 0.0201(13) 0.0277(16) 0.0222(13) -0.0019(11) 0.0001(10) 0.0020(11)
N008 0.0208(14) 0.0293(16) 0.0246(13) 0.0001(12) -0.0049(11) 0.0040(12)
C21 0.0203(16) 0.0284(19) 0.0322(17) -0.0019(14) -0.0023(13) 0.0004(14)
C20 0.0216(16) 0.0285(19) 0.0334(17) -0.0009(15) 0.0026(13) -0.0014(14)
C22 0.0162(15) 0.0289(19) 0.0210(14) -0.0033(12) -0.0027(12) 0.0048(12)
C23 0.0177(14) 0.0241(17) 0.0229(15) -0.0001(13) -0.0014(12) 0.0009(13)
C00D 0.0226(16) 0.0283(18) 0.0220(15) -0.0021(13) -0.0066(12) 0.0046(14)
C24 0.0253(16) 0.0289(18) 0.0196(14) -0.0025(13) -0.0013(12) 0.0028(14)
C00F 0.0234(16) 0.0286(18) 0.0254(16) -0.0013(13) 0.0002(13) -0.0017(13)
C00G 0.0222(16) 0.0269(18) 0.0257(16) -0.0002(13) -0.0019(13) 0.0013(13)
C00H 0.0228(16) 0.0252(18) 0.0239(15) -0.0046(13) -0.0024(12) 0.0008(13)
C00I 0.0209(16) 0.0248(18) 0.0304(17) -0.0034(14) -0.0039(13) 0.0024(13)
C00J 0.0266(17) 0.0243(18) 0.0276(16) 0.0011(13) -0.0019(13) 0.0039(14)
C00K 0.0270(18) 0.037(2) 0.0351(19) -0.0015(16) -0.0003(15) 0.0019(15)
C00L 0.0195(16) 0.0297(19) 0.0366(18) 0.0006(15) -0.0028(14) -0.0061(14)
C00M 0.0300(18) 0.0213(18) 0.0355(18) 0.0023(14) -0.0041(14) -0.0008(14)
C00N 0.0190(16) 0.036(2) 0.0312(17) -0.0032(15) -0.0004(13) 0.0075(14)
C00O 0.0261(17) 0.0228(17) 0.0281(16) 0.0026(13) -0.0019(13) -0.0004(13)
C00P 0.0272(17) 0.031(2) 0.0289(17) -0.0038(14) -0.0065(14) 0.0041(15)
C00Q 0.0292(18) 0.038(2) 0.0234(16) -0.0048(14) 0.0032(13) 0.0086(15)
C00R 0.0284(18) 0.0235(18) 0.0303(17) -0.0012(14) 0.0026(14) 0.0027(14)
C00S 0.0354(19) 0.033(2) 0.0268(17) 0.0007(15) 0.0071(15) 0.0072(16)
C00T 0.0264(18) 0.033(2) 0.0387(19) -0.0026(16) 0.0027(15) 0.0027(15)
C00U 0.0308(19) 0.027(2) 0.044(2) 0.0076(16) 0.0041(16) -0.0037(15)
C00V 0.0183(15) 0.0268(18) 0.0357(18) -0.0033(15) 0.0012(13) -0.0030(13)
C00W 0.042(2) 0.037(2) 0.0299(18) 0.0045(16) -0.0092(16) 0.0061(17)
C00X 0.0293(18) 0.035(2) 0.0239(16) 0.0023(14) -0.0007(14) 0.0132(15)
C00Y 0.0331(19) 0.042(2) 0.0275(17) -0.0053(15) -0.0025(15) 0.0013(16)
C00Z 0.037(2) 0.0253(19) 0.0382(19) 0.0046(15) 0.0018(16) 0.0043(15)
C010 0.0238(18) 0.047(3) 0.052(2) 0.0151(19) -0.0014(17) 0.0072(17)
C011 0.055(3) 0.037(2) 0.038(2) 0.0079(17) 0.0091(18) -0.0030(19)
C012 0.0355(19) 0.032(2) 0.0266(17) 0.0087(15) 0.0101(14) 0.0061(16)
C013 0.0272(18) 0.041(2) 0.0334(18) 0.0134(16) -0.0004(14) -0.0001(16)
C014 0.044(2) 0.039(2) 0.0230(16) 0.0000(15) 0.0020(15) 0.0156(17)
C015 0.038(2) 0.057(3) 0.0274(18) -0.0016(18) -0.0106(16) -0.0015(19)
C016 0.036(2) 0.041(2) 0.0291(18) 0.0008(16) -0.0070(15) 0.0069(17)
C017 0.040(2) 0.034(2) 0.039(2) -0.0079(17) -0.0054(17) -0.0036(17)
C018 0.0179(17) 0.042(2) 0.056(2) -0.0023(19) 0.0026(16) -0.0049(16)
C019 0.058(3) 0.040(3) 0.050(2) 0.0082(19) 0.018(2) 0.015(2)
C01A 0.0283(19) 0.039(2) 0.058(2) 0.0127(19) -0.0005(17) -0.0085(17)
C01B 0.039(2) 0.067(3) 0.040(2) 0.015(2) 0.0114(18) -0.002(2)
C01C 0.054(3) 0.038(3) 0.066(3) -0.011(2) -0.019(2) -0.007(2)
C01D 0.040(2) 0.103(4) 0.038(2) -0.034(2) -0.0125(18) 0.029(3)
C01E 0.052(3) 0.033(2) 0.072(3) -0.018(2) 0.020(2) -0.009(2)

loop_
_atom_type_symbol
_atom_type_description
_atom_type_scat_dispersion_real
_atom_type_scat_dispersion_imag
_atom_type_scat_source
C C 0.0033 0.0016 'International Tables Vol C Tables 4.2.6.8 and 6.1.1.4'
H H 0.0000 0.0000 'International Tables Vol C Tables 4.2.6.8 and 6.1.1.4'
Lu Lu -0.4720 5.8584 'International Tables Vol C Tables 4.2.6.8 and 6.1.1.4'
N N 0.0061 0.0033 'International Tables Vol C Tables 4.2.6.8 and 6.1.1.4'
P P 0.1023 0.0942 'International Tables Vol C Tables 4.2.6.8 and 6.1.1.4'
Si Si 0.0817 0.0704 'International Tables Vol C Tables 4.2.6.8 and 6.1.1.4'

loop_
_geom_angle_atom_site_label_1
_geom_angle_atom_site_label_2
_geom_angle_atom_site_label_3
_geom_angle
_geom_angle_site_symmetry_1
_geom_angle_site_symmetry_3
_geom_angle_publ_flag
N006 Lu01 N008 143.78(9) . . ?
N006 Lu01 C21 97.26(10) . . ?
N006 Lu01 C20 102.46(11) . . ?
N007 Lu01 N006 71.91(9) . . ?
N007 Lu01 N008 72.14(9) . . ?
N007 Lu01 C21 122.91(11) . . ?
N007 Lu01 C20 125.09(12) . . ?
N008 Lu01 C21 98.50(11) . . ?
N008 Lu01 C20 101.47(11) . . ?
C20 Lu01 C21 112.00(12) . . ?
N006 P002 C23 103.17(14) . . ?
N006 P002 C00J 115.11(15) . . ?
N006 P002 C00V 114.63(15) . . ?
C23 P002 C00J 109.07(15) . . ?
C23 P002 C00V 107.04(15) . . ?
C00J P002 C00V 107.39(16) . . ?
N008 P3 C24 103.48(14) . . ?
N008 P3 C00Y 115.29(17) . . ?
N008 P3 C013 113.86(17) . . ?
C24 P3 C00Y 109.45(17) . . ?
C24 P3 C013 107.98(16) . . ?
C00Y P3 C013 106.53(17) . . ?
C20 Si04 C011 111.02(17) . . ?
C20 Si04 C019 113.32(18) . . ?
C20 Si04 C01C 112.29(18) . . ?
C011 Si04 C019 106.78(19) . . ?
C011 Si04 C01C 107.2(2) . . ?
C019 Si04 C01C 105.8(2) . . ?
C21 Si05 C00K 113.26(16) . . ?
C21 Si05 C010 109.56(17) . . ?
C21 Si05 C01E 114.38(18) . . ?
C00K Si05 C010 108.04(17) . . ?
C00K Si05 C01E 102.99(19) . . ?
C010 Si05 C01E 108.2(2) . . ?
P002 N006 Lu01 122.99(15) . . ?
C22 N006 Lu01 114.81(19) . . ?
C22 N006 P002 121.1(2) . . ?
C23 N007 Lu01 126.7(2) . . ?
C24 N007 Lu01 126.4(2) . . ?
C24 N007 C23 106.2(3) . . ?
P3 N008 Lu01 122.79(14) . . ?
C00D N008 Lu01 117.8(2) . . ?
C00D N008 P3 118.9(2) . . ?
Lu01 C21 H21A 106.5 . . ?
Lu01 C21 H21B 106.5 . . ?
Si05 C21 Lu01 123.43(17) . . ?
Si05 C21 H21A 106.5 . . ?
Si05 C21 H21B 106.5 . . ?
H21A C21 H21B 106.5 . . ?
Lu01 C20 H20A 104.8 . . ?
Lu01 C20 H20B 104.8 . . ?
Si04 C20 Lu01 130.03(17) . . ?
Si04 C20 H20A 104.8 . . ?
Si04 C20 H20B 104.8 . . ?
H20A C20 H20B 105.8 . . ?
C00G C22 N006 121.8(3) . . ?
C00R C22 N006 119.9(3) . . ?
C00R C22 C00G 118.0(3) . . ?
N007 C23 P002 112.7(2) . . ?
N007 C23 C00N 110.3(3) . . ?
C00N C23 P002 136.4(2) . . ?
C00L C00D N008 122.1(3) . . ?
C00L C00D C00O 117.7(3) . . ?
C00O C00D N008 120.2(3) . . ?
N007 C24 P3 113.7(2) . . ?
N007 C24 C00Q 110.3(3) . . ?
C00Q C24 P3 135.8(2) . . ?
C00H C00F H00F 119.2 . . ?
C00O C00F H00F 119.2 . . ?
C00O C00F C00H 121.5(3) . . ?
C22 C00G H00G 119.8 . . ?
C00P C00G C22 120.4(3) . . ?
C00P C00G H00G 119.8 . . ?
C00F C00H C00I 121.1(3) . . ?
C00M C00H C00F 117.5(3) . . ?
C00M C00H C00I 121.4(3) . . ?
C00H C00I H00I 108.3 . . ?
C00H C00I C00T 109.8(3) . . ?
C00H C00I C016 112.7(3) . . ?
C00T C00I H00I 108.3 . . ?
C00T C00I C016 109.2(3) . . ?
C016 C00I H00I 108.3 . . ?
P002 C00J H00J 107.5 . . ?
C00W C00J P002 112.0(2) . . ?
C00W C00J H00J 107.5 . . ?
C00Z C00J P002 110.8(2) . . ?
C00Z C00J H00J 107.5 . . ?
C00Z C00J C00W 111.3(3) . . ?
Si05 C00K H00A 109.5 . . ?
Si05 C00K H00B 109.5 . . ?
Si05 C00K H00C 109.5 . . ?
H00A C00K H00B 109.5 . . ?
H00A C00K H00C 109.5 . . ?
H00B C00K H00C 109.5 . . ?
C00D C00L H00L 119.4 . . ?
C00M C00L C00D 121.2(3) . . ?
C00M C00L H00L 119.4 . . ?
C00H C00M H00M 119.4 . . ?
C00L C00M C00H 121.2(3) . . ?
C00L C00M H00M 119.4 . . ?
C23 C00N H00N 126.6 . . ?
C23 C00N C00Q 106.8(3) . . ?
C00Q C00N H00N 126.6 . . ?
C00D C00O H00O 119.6 . . ?
C00F C00O C00D 120.7(3) . . ?
C00F C00O H00O 119.6 . . ?
C00G C00P H00P 119.2 . . ?
C00X C00P C00G 121.5(3) . . ?
C00X C00P H00P 119.2 . . ?
C24 C00Q C00N 106.4(3) . . ?
C24 C00Q H00Q 126.8 . . ?
C00N C00Q H00Q 126.8 . . ?
C22 C00R H00R 119.4 . . ?
C22 C00R C012 121.2(3) . . ?
C012 C00R H00R 119.4 . . ?
H00D C00S H00E 109.5 . . ?
H00D C00S H00H 109.5 . . ?
H00E C00S H00H 109.5 . . ?
C014 C00S H00D 109.5 . . ?
C014 C00S H00E 109.5 . . ?
C014 C00S H00H 109.5 . . ?
C00I C00T H00K 109.5 . . ?
C00I C00T H00S 109.5 . . ?
C00I C00T H00T 109.5 . . ?
H00K C00T H00S 109.5 . . ?
H00K C00T H00T 109.5 . . ?
H00S C00T H00T 109.5 . . ?
H00U C00U H00V 109.5 . . ?
H00U C00U H00W 109.5 . . ?
H00V C00U H00W 109.5 . . ?
C00V C00U H00U 109.5 . . ?
C00V C00U H00V 109.5 . . ?
C00V C00U H00W 109.5 . . ?
P002 C00V H00X 108.1 . . ?
C00U C00V P002 109.5(2) . . ?
C00U C00V H00X 108.1 . . ?
C00U C00V C018 110.6(3) . . ?
C018 C00V P002 112.3(3) . . ?
C018 C00V H00X 108.1 . . ?
C00J C00W H00Y 109.5 . . ?
C00J C00W H 109.5 . . ?
C00J C00W HA 109.5 . . ?
H00Y C00W H 109.5 . . ?
H00Y C00W HA 109.5 . . ?
H C00W HA 109.5 . . ?
C00P C00X C012 117.5(3) . . ?
C00P C00X C014 122.0(3) . . ?
C012 C00X C014 120.3(3) . . ?
P3 C00Y H00Z 107.4 . . ?
C015 C00Y P3 111.7(3) . . ?
C015 C00Y H00Z 107.4 . . ?
C017 C00Y P3 110.5(2) . . ?
C017 C00Y H00Z 107.4 . . ?
C017 C00Y C015 112.1(3) . . ?
C00J C00Z H00 109.5 . . ?
C00J C00Z HB 109.5 . . ?
C00J C00Z HC 109.5 . . ?
H00 C00Z HB 109.5 . . ?
H00 C00Z HC 109.5 . . ?
HB C00Z HC 109.5 . . ?
Si05 C010 H01A 109.5 . . ?
Si05 C010 H01B 109.5 . . ?
Si05 C010 H01C 109.5 . . ?
H01A C010 H01B 109.5 . . ?
H01A C010 H01C 109.5 . . ?
H01B C010 H01C 109.5 . . ?
Si04 C011 H01D 109.5 . . ?
Si04 C011 H01E 109.5 . . ?
Si04 C011 H01F 109.5 . . ?
H01D C011 H01E 109.5 . . ?
H01D C011 H01F 109.5 . . ?
H01E C011 H01F 109.5 . . ?
C00R C012 C00X 121.4(3) . . ?
C00R C012 H012 119.3 . . ?
C00X C012 H012 119.3 . . ?
P3 C013 H013 107.9 . . ?
C01A C013 P3 108.5(2) . . ?
C01A C013 H013 107.9 . . ?
C01A C013 C01B 111.6(3) . . ?
C01B C013 P3 112.9(3) . . ?
C01B C013 H013 107.9 . . ?
C00S C014 H014 107.7 . . ?
C00X C014 C00S 108.7(3) . . ?
C00X C014 H014 107.7 . . ?
C01D C014 C00S 111.0(3) . . ?
C01D C014 C00X 113.6(3) . . ?
C01D C014 H014 107.7 . . ?
C00Y C015 H01G 109.5 . . ?
C00Y C015 H01H 109.5 . . ?
C00Y C015 H01I 109.5 . . ?
H01G C015 H01H 109.5 . . ?
H01G C015 H01I 109.5 . . ?
H01H C015 H01I 109.5 . . ?
C00I C016 H01J 109.5 . . ?
C00I C016 H01K 109.5 . . ?
C00I C016 H01L 109.5 . . ?
H01J C016 H01K 109.5 . . ?
H01J C016 H01L 109.5 . . ?
H01K C016 H01L 109.5 . . ?
C00Y C017 H01M 109.5 . . ?
C00Y C017 H01N 109.5 . . ?
C00Y C017 H01O 109.5 . . ?
H01M C017 H01N 109.5 . . ?
H01M C017 H01O 109.5 . . ?
H01N C017 H01O 109.5 . . ?
C00V C018 H01P 109.5 . . ?
C00V C018 H01Q 109.5 . . ?
C00V C018 H01R 109.5 . . ?
H01P C018 H01Q 109.5 . . ?
H01P C018 H01R 109.5 . . ?
H01Q C018 H01R 109.5 . . ?
Si04 C019 H01S 109.5 . . ?
Si04 C019 H01T 109.5 . . ?
Si04 C019 H01U 109.5 . . ?
H01S C019 H01T 109.5 . . ?
H01S C019 H01U 109.5 . . ?
H01T C019 H01U 109.5 . . ?
C013 C01A H01V 109.5 . . ?
C013 C01A H01W 109.5 . . ?
C013 C01A H01X 109.5 . . ?
H01V C01A H01W 109.5 . . ?
H01V C01A H01X 109.5 . . ?
H01W C01A H01X 109.5 . . ?
C013 C01B H01Y 109.5 . . ?
C013 C01B HD 109.5 . . ?
C013 C01B HE 109.5 . . ?
H01Y C01B HD 109.5 . . ?
H01Y C01B HE 109.5 . . ?
HD C01B HE 109.5 . . ?
Si04 C01C H01Z 109.5 . . ?
Si04 C01C HF 109.5 . . ?
Si04 C01C HG 109.5 . . ?
H01Z C01C HF 109.5 . . ?
H01Z C01C HG 109.5 . . ?
HF C01C HG 109.5 . . ?
C014 C01D H01 109.5 . . ?
C014 C01D HH 109.5 . . ?
C014 C01D HI 109.5 . . ?
H01 C01D HH 109.5 . . ?
H01 C01D HI 109.5 . . ?
HH C01D HI 109.5 . . ?
Si05 C01E H1 109.5 . . ?
Si05 C01E HJ 109.5 . . ?
Si05 C01E HK 109.5 . . ?
H1 C01E HJ 109.5 . . ?
H1 C01E HK 109.5 . . ?
HJ C01E HK 109.5 . . ?

loop_
_geom_bond_atom_site_label_1
_geom_bond_atom_site_label_2
_geom_bond_distance
_geom_bond_site_symmetry_2
_geom_bond_publ_flag
Lu01 N006 2.330(3) . ?
Lu01 N007 2.305(3) . ?
Lu01 N008 2.333(3) . ?
Lu01 C21 2.366(3) . ?
Lu01 C20 2.360(3) . ?
P002 N006 1.610(3) . ?
P002 C23 1.778(3) . ?
P002 C00J 1.824(3) . ?
P002 C00V 1.830(3) . ?
P3 N008 1.611(3) . ?
P3 C24 1.770(3) . ?
P3 C00Y 1.821(4) . ?
P3 C013 1.839(4) . ?
Si04 C20 1.842(4) . ?
Si04 C011 1.877(4) . ?
Si04 C019 1.882(4) . ?
Si04 C01C 1.889(4) . ?
Si05 C21 1.841(3) . ?
Si05 C00K 1.874(4) . ?
Si05 C010 1.875(4) . ?
Si05 C01E 1.881(4) . ?
N006 C22 1.445(4) . ?
N007 C23 1.371(4) . ?
N007 C24 1.368(4) . ?
N008 C00D 1.444(4) . ?
C21 H21A 0.9900 . ?
C21 H21B 0.9900 . ?
C20 H20A 0.9900 . ?
C20 H20B 0.9900 . ?
C22 C00G 1.401(5) . ?
C22 C00R 1.383(5) . ?
C23 C00N 1.386(4) . ?
C00D C00L 1.393(5) . ?
C00D C00O 1.393(5) . ?
C24 C00Q 1.394(5) . ?
C00F H00F 0.9500 . ?
C00F C00H 1.393(5) . ?
C00F C00O 1.390(5) . ?
C00G H00G 0.9500 . ?
C00G C00P 1.393(5) . ?
C00H C00I 1.520(4) . ?
C00H C00M 1.390(5) . ?
C00I H00I 1.0000 . ?
C00I C00T 1.525(5) . ?
C00I C016 1.535(5) . ?
C00J H00J 1.0000 . ?
C00J C00W 1.544(5) . ?
C00J C00Z 1.523(5) . ?
C00K H00A 0.9800 . ?
C00K H00B 0.9800 . ?
C00K H00C 0.9800 . ?
C00L H00L 0.9500 . ?
C00L C00M 1.387(5) . ?
C00M H00M 0.9500 . ?
C00N H00N 0.9500 . ?
C00N C00Q 1.395(4) . ?
C00O H00O 0.9500 . ?
C00P H00P 0.9500 . ?
C00P C00X 1.387(5) . ?
C00Q H00Q 0.9500 . ?
C00R H00R 0.9500 . ?
C00R C012 1.384(5) . ?
C00S H00D 0.9800 . ?
C00S H00E 0.9800 . ?
C00S H00H 0.9800 . ?
C00S C014 1.525(5) . ?
C00T H00K 0.9800 . ?
C00T H00S 0.9800 . ?
C00T H00T 0.9800 . ?
C00U H00U 0.9800 . ?
C00U H00V 0.9800 . ?
C00U H00W 0.9800 . ?
C00U C00V 1.529(5) . ?
C00V H00X 1.0000 . ?
C00V C018 1.543(5) . ?
C00W H00Y 0.9800 . ?
C00W H 0.9800 . ?
C00W HA 0.9800 . ?
C00X C012 1.391(5) . ?
C00X C014 1.524(5) . ?
C00Y H00Z 1.0000 . ?
C00Y C015 1.533(5) . ?
C00Y C017 1.527(5) . ?
C00Z H00 0.9800 . ?
C00Z HB 0.9800 . ?
C00Z HC 0.9800 . ?
C010 H01A 0.9800 . ?
C010 H01B 0.9800 . ?
C010 H01C 0.9800 . ?
C011 H01D 0.9800 . ?
C011 H01E 0.9800 . ?
C011 H01F 0.9800 . ?
C012 H012 0.9500 . ?
C013 H013 1.0000 . ?
C013 C01A 1.532(5) . ?
C013 C01B 1.534(5) . ?
C014 H014 1.0000 . ?
C014 C01D 1.522(6) . ?
C015 H01G 0.9800 . ?
C015 H01H 0.9800 . ?
C015 H01I 0.9800 . ?
C016 H01J 0.9800 . ?
C016 H01K 0.9800 . ?
C016 H01L 0.9800 . ?
C017 H01M 0.9800 . ?
C017 H01N 0.9800 . ?
C017 H01O 0.9800 . ?
C018 H01P 0.9800 . ?
C018 H01Q 0.9800 . ?
C018 H01R 0.9800 . ?
C019 H01S 0.9800 . ?
C019 H01T 0.9800 . ?
C019 H01U 0.9800 . ?
C01A H01V 0.9800 . ?
C01A H01W 0.9800 . ?
C01A H01X 0.9800 . ?
C01B H01Y 0.9800 . ?
C01B HD 0.9800 . ?
C01B HE 0.9800 . ?
C01C H01Z 0.9800 . ?
C01C HF 0.9800 . ?
C01C HG 0.9800 . ?
C01D H01 0.9800 . ?
C01D HH 0.9800 . ?
C01D HI 0.9800 . ?
C01E H1 0.9800 . ?
C01E HJ 0.9800 . ?
C01E HK 0.9800 . ?

loop_
_geom_torsion_atom_site_label_1
_geom_torsion_atom_site_label_2
_geom_torsion_atom_site_label_3
_geom_torsion_atom_site_label_4
_geom_torsion
_geom_torsion_site_symmetry_1
_geom_torsion_site_symmetry_2
_geom_torsion_site_symmetry_3
_geom_torsion_site_symmetry_4
_geom_torsion_publ_flag
Lu01 N006 C22 C00G 93.7(3) . . . . ?
Lu01 N006 C22 C00R -79.8(3) . . . . ?
Lu01 N007 C23 P002 16.5(4) . . . . ?
Lu01 N007 C23 C00N -170.6(2) . . . . ?
Lu01 N007 C24 P3 -14.2(4) . . . . ?
Lu01 N007 C24 C00Q 170.4(2) . . . . ?
Lu01 N008 C00D C00L -100.9(3) . . . . ?
Lu01 N008 C00D C00O 76.7(3) . . . . ?
P002 N006 C22 C00G -74.8(4) . . . . ?
P002 N006 C22 C00R 111.7(3) . . . . ?
P002 C23 C00N C00Q 170.9(3) . . . . ?
P3 N008 C00D C00L 71.5(4) . . . . ?
P3 N008 C00D C00O -110.9(3) . . . . ?
P3 C24 C00Q C00N -173.6(3) . . . . ?
N006 P002 C23 N007 -16.2(3) . . . . ?
N006 P002 C23 C00N 173.4(4) . . . . ?
N006 P002 C00J C00W 75.8(3) . . . . ?
N006 P002 C00J C00Z -49.2(3) . . . . ?
N006 P002 C00V C00U 58.4(3) . . . . ?
N006 P002 C00V C018 -178.3(2) . . . . ?
N006 C22 C00G C00P -174.5(3) . . . . ?
N006 C22 C00R C012 174.8(3) . . . . ?
N007 C23 C00N C00Q 0.3(4) . . . . ?
N007 C24 C00Q C00N 0.3(4) . . . . ?
N008 P3 C24 N007 12.6(3) . . . . ?
N008 P3 C24 C00Q -173.6(4) . . . . ?
N008 P3 C00Y C015 -69.3(3) . . . . ?
N008 P3 C00Y C017 56.2(3) . . . . ?
N008 P3 C013 C01A -58.1(3) . . . . ?
N008 P3 C013 C01B 177.6(3) . . . . ?
N008 C00D C00L C00M -177.1(3) . . . . ?
N008 C00D C00O C00F 177.9(3) . . . . ?
C22 C00G C00P C00X 1.0(5) . . . . ?
C22 C00R C012 C00X -1.4(5) . . . . ?
C23 P002 N006 Lu01 11.7(2) . . . . ?
C23 P002 N006 C22 179.2(3) . . . . ?
C23 P002 C00J C00W -168.9(2) . . . . ?
C23 P002 C00J C00Z 66.2(3) . . . . ?
C23 P002 C00V C00U -55.4(3) . . . . ?
C23 P002 C00V C018 68.0(3) . . . . ?
C23 N007 C24 P3 175.3(2) . . . . ?
C23 N007 C24 C00Q -0.1(4) . . . . ?
C23 C00N C00Q C24 -0.4(4) . . . . ?
C00D C00L C00M C00H -1.9(5) . . . . ?
C24 P3 N008 Lu01 -7.6(2) . . . . ?
C24 P3 N008 C00D -179.6(3) . . . . ?
C24 P3 C00Y C015 174.5(3) . . . . ?
C24 P3 C00Y C017 -59.9(3) . . . . ?
C24 P3 C013 C01A 56.2(3) . . . . ?
C24 P3 C013 C01B -68.1(3) . . . . ?
C24 N007 C23 P002 -173.1(2) . . . . ?
C24 N007 C23 C00N -0.1(4) . . . . ?
C00F C00H C00I C00T -99.1(4) . . . . ?
C00F C00H C00I C016 138.9(3) . . . . ?
C00F C00H C00M C00L -2.2(5) . . . . ?
C00G C22 C00R C012 1.0(5) . . . . ?
C00G C00P C00X C012 -1.2(5) . . . . ?
C00G C00P C00X C014 173.5(3) . . . . ?
C00H C00F C00O C00D 0.3(5) . . . . ?
C00I C00H C00M C00L -179.2(3) . . . . ?
C00J P002 N006 Lu01 130.36(17) . . . . ?
C00J P002 N006 C22 -62.1(3) . . . . ?
C00J P002 C23 N007 -139.0(2) . . . . ?
C00J P002 C23 C00N 50.6(4) . . . . ?
C00J P002 C00V C00U -172.4(2) . . . . ?
C00J P002 C00V C018 -49.0(3) . . . . ?
C00K Si05 C21 Lu01 -33.7(2) . . . . ?
C00L C00D C00O C00F -4.4(5) . . . . ?
C00M C00H C00I C00T 77.8(4) . . . . ?
C00M C00H C00I C016 -44.1(4) . . . . ?
C00O C00D C00L C00M 5.2(5) . . . . ?
C00O C00F C00H C00I -179.9(3) . . . . ?
C00O C00F C00H C00M 3.0(5) . . . . ?
C00P C00X C012 C00R 1.4(5) . . . . ?
C00P C00X C014 C00S -83.4(4) . . . . ?
C00P C00X C014 C01D 40.8(5) . . . . ?
C00R C22 C00G C00P -0.8(5) . . . . ?
C00V P002 N006 Lu01 -104.34(19) . . . . ?
C00V P002 N006 C22 63.2(3) . . . . ?
C00V P002 C23 N007 105.1(3) . . . . ?
C00V P002 C23 C00N -65.3(4) . . . . ?
C00V P002 C00J C00W -53.2(3) . . . . ?
C00V P002 C00J C00Z -178.2(2) . . . . ?
C00Y P3 N008 Lu01 -127.07(19) . . . . ?
C00Y P3 N008 C00D 60.9(3) . . . . ?
C00Y P3 C24 N007 136.0(3) . . . . ?
C00Y P3 C24 C00Q -50.2(4) . . . . ?
C00Y P3 C013 C01A 173.6(3) . . . . ?
C00Y P3 C013 C01B 49.4(3) . . . . ?
C010 Si05 C21 Lu01 86.9(2) . . . . ?
C011 Si04 C20 Lu01 -117.3(2) . . . . ?
C012 C00X C014 C00S 91.2(4) . . . . ?
C012 C00X C014 C01D -144.6(4) . . . . ?
C013 P3 N008 Lu01 109.35(19) . . . . ?
C013 P3 N008 C00D -62.7(3) . . . . ?
C013 P3 C24 N007 -108.4(3) . . . . ?
C013 P3 C24 C00Q 65.4(4) . . . . ?
C013 P3 C00Y C015 58.0(3) . . . . ?
C013 P3 C00Y C017 -176.5(3) . . . . ?
C014 C00X C012 C00R -173.4(3) . . . . ?
C019 Si04 C20 Lu01 2.9(3) . . . . ?
C01C Si04 C20 Lu01 122.7(2) . . . . ?
C01E Si05 C21 Lu01 -151.4(2) . . . . ?
